data_4062532
_journal_name_full Organometallics
_journal_paper_doi 10.1021/om030692a
_journal_year 2004
_chemical_formula_sum 'C34 H26 B F15 O2 Zr'
_chemical_formula_weight 853.58
_space_group_IT_number 15
_symmetry_cell_setting monoclinic
_symmetry_space_group_name_Hall '-C 2yc'
_symmetry_space_group_name_H-M 'C 1 2/c 1'
_cell_angle_alpha 90.00
_cell_angle_beta 107.2630(10)
_cell_angle_gamma 90.00
_cell_formula_units_Z 8
_cell_length_a 20.0275(12)
_cell_length_b 15.4665(9)
_cell_length_c 22.6081(13)
_cell_measurement_temperature 293(2)
_cell_volume 6687.5(7)
_diffrn_ambient_temperature 293(2)
_exptl_crystal_density_diffrn 1.696
_cod_depositor_comments
;
The following automatic conversions were performed:
'_symmetry_cell_setting' value 'Monoclinic' changed to 'monoclinic'
according to '/home/saulius/struct/CIF-dictionaries/cif_core.dic'
dictionary named 'cif_core.dic' version 2.4.1 from 2010-06-29.

Automatic conversion script
Id: cif_fix_enum 1527 2010-12-29 10:47:43Z saulius 
;
_cod_original_sg_symbol_H-M 'C 2/c'
_cod_database_code 4062532

loop_
_symmetry_equiv_pos_as_xyz
'x, y, z'
'-x, y, -z+1/2'
'x+1/2, y+1/2, z'
'-x+1/2, y+1/2, -z+1/2'
'-x, -y, -z'
'x, -y, z-1/2'
'-x+1/2, -y+1/2, -z'
'x+1/2, -y+1/2, z-1/2'

loop_
_atom_site_label
_atom_site_type_symbol
_atom_site_fract_x
_atom_site_fract_y
_atom_site_fract_z
_atom_site_U_iso_or_equiv
_atom_site_adp_type
_atom_site_occupancy
_atom_site_symmetry_multiplicity
_atom_site_calc_flag
_atom_site_refinement_flags
_atom_site_disorder_assembly
_atom_site_disorder_group
Zr1 Zr 0.20709(5) 0.89574(6) 0.23317(4) 0.0480(3) Uani 1 1 d . . .
C1 C 0.1392(7) 0.9814(17) 0.1395(10) 0.042(5) Uani 0.63(3) 1 d PDU A 1
H1A H 0.0913 0.9866 0.1332 0.050 Uiso 0.63(3) 1 calc PR A 1
C2 C 0.1725(14) 0.9159(12) 0.1171(9) 0.048(6) Uani 0.63(3) 1 d PDU A 1
H2A H 0.1505 0.8692 0.0932 0.058 Uiso 0.63(3) 1 calc PR A 1
C3 C 0.2444(12) 0.9313(15) 0.1363(11) 0.045(5) Uani 0.63(3) 1 d PDU A 1
H3A H 0.2785 0.8975 0.1274 0.055 Uiso 0.63(3) 1 calc PR A 1
C4 C 0.2555(10) 1.0071(17) 0.1714(12) 0.050(6) Uani 0.63(3) 1 d PDU A 1
H4A H 0.2986 1.0325 0.1904 0.060 Uiso 0.63(3) 1 calc PR A 1
C5 C 0.1906(15) 1.0378(10) 0.1731(9) 0.042(5) Uani 0.63(3) 1 d PDU A 1
H5A H 0.1830 1.0876 0.1932 0.051 Uiso 0.63(3) 1 calc PR A 1
C1' C 0.2617(12) 0.952(3) 0.1604(18) 0.040(8) Uani 0.37(3) 1 d PDU A 2
H1'A H 0.3088 0.9414 0.1661 0.048 Uiso 0.37(3) 1 calc PR A 2
C2' C 0.234(2) 1.024(2) 0.1829(19) 0.049(9) Uani 0.37(3) 1 d PDU A 2
H2'A H 0.2594 1.0675 0.2075 0.059 Uiso 0.37(3) 1 calc PR A 2
C3' C 0.161(2) 1.018(3) 0.162(2) 0.047(9) Uani 0.37(3) 1 d PDU A 2
H3'A H 0.1299 1.0575 0.1699 0.056 Uiso 0.37(3) 1 calc PR A 2
C4' C 0.1441(14) 0.941(3) 0.128(2) 0.051(9) Uani 0.37(3) 1 d PDU A 2
H4'A H 0.0992 0.9210 0.1094 0.062 Uiso 0.37(3) 1 calc PR A 2
C5' C 0.206(3) 0.9010(17) 0.1280(16) 0.044(8) Uani 0.37(3) 1 d PDU A 2
H5'A H 0.2094 0.8484 0.1091 0.053 Uiso 0.37(3) 1 calc PR A 2
C6 C 0.1597(11) 0.751(3) 0.1974(9) 0.057(7) Uani 0.447(16) 1 d PDU A 1
H6A H 0.1358 0.7469 0.1554 0.068 Uiso 0.447(16) 1 calc PR A 1
C7 C 0.1306(10) 0.7659(15) 0.2450(8) 0.066(7) Uani 0.447(16) 1 d PDU A 1
H7A H 0.0833 0.7740 0.2407 0.080 Uiso 0.447(16) 1 calc PR A 1
C8 C 0.1845(11) 0.7670(15) 0.3005(8) 0.067(7) Uani 0.447(16) 1 d PDU A 1
H8A H 0.1792 0.7756 0.3395 0.081 Uiso 0.447(16) 1 calc PR A 1
C9 C 0.2469(11) 0.753(3) 0.2883(10) 0.071(8) Uani 0.447(16) 1 d PDU A 1
H9A H 0.2911 0.7522 0.3171 0.085 Uiso 0.447(16) 1 calc PR A 1
C10 C 0.2314(12) 0.7415(15) 0.2246(11) 0.074(6) Uani 0.447(16) 1 d PDU A 1
H10A H 0.2638 0.7295 0.2036 0.089 Uiso 0.447(16) 1 calc PR A 1
C6' C 0.1560(9) 0.750(3) 0.2018(8) 0.072(7) Uiso 0.553(16) 1 d PDU A 2
H6'A H 0.1123 0.7506 0.1723 0.087 Uiso 0.553(16) 1 calc PR A 2
C7' C 0.2204(7) 0.7442(11) 0.1902(6) 0.036(4) Uiso 0.553(16) 1 d PDU A 2
H7'A H 0.2273 0.7371 0.1516 0.043 Uiso 0.553(16) 1 calc PR A 2
C8' C 0.2728(7) 0.7508(11) 0.2472(6) 0.044(5) Uiso 0.553(16) 1 d PDU A 2
H8'A H 0.3208 0.7498 0.2530 0.052 Uiso 0.553(16) 1 calc PR A 2
C9' C 0.2399(9) 0.759(3) 0.2938(8) 0.073(7) Uiso 0.553(16) 1 d PDU A 2
H9'A H 0.2621 0.7653 0.3360 0.087 Uiso 0.553(16) 1 calc PR A 2
C10' C 0.1690(9) 0.7560(16) 0.2656(9) 0.064(6) Uiso 0.553(16) 1 d PDU A 2
H10B H 0.1350 0.7575 0.2861 0.077 Uiso 0.553(16) 1 calc PR A 2
O1 O 0.3023(4) 0.9363(5) 0.3061(4) 0.088(3) Uiso 0.467(7) 1 d PD A 1
C12 C 0.3710(7) 0.8982(10) 0.3134(9) 0.050 Uiso 0.467(7) 1 d PDU A 1
H12A H 0.3677 0.8570 0.2803 0.060 Uiso 0.467(7) 1 calc PR A 1
H12B H 0.3862 0.8672 0.3524 0.060 Uiso 0.467(7) 1 calc PR A 1
C13 C 0.4224(9) 0.9645(12) 0.3121(9) 0.050 Uiso 0.467(7) 1 d PDU A 1
H13A H 0.4686 0.9427 0.3315 0.075 Uiso 0.467(7) 1 calc PR A 1
H13B H 0.4145 1.0148 0.3340 0.075 Uiso 0.467(7) 1 calc PR A 1
H13C H 0.4179 0.9798 0.2699 0.075 Uiso 0.467(7) 1 calc PR A 1
C14 C 0.3085(10) 1.0236(9) 0.3301(7) 0.050 Uiso 0.467(7) 1 d PDU A 1
H14A H 0.2716 1.0596 0.3043 0.060 Uiso 0.467(7) 1 calc PR A 1
H14B H 0.3532 1.0481 0.3305 0.060 Uiso 0.467(7) 1 calc PR A 1
C15 C 0.3029(11) 1.0200(14) 0.3928(7) 0.050 Uiso 0.467(7) 1 d PDU A 1
H15A H 0.3462 0.9998 0.4205 0.075 Uiso 0.467(7) 1 calc PR A 1
H15B H 0.2659 0.9812 0.3939 0.075 Uiso 0.467(7) 1 calc PR A 1
H15C H 0.2929 1.0767 0.4052 0.075 Uiso 0.467(7) 1 calc PR A 1
O1' O 0.3023(4) 0.9363(5) 0.3061(4) 0.088(3) Uiso 0.53 1 d PD A 2
C12' C 0.2901(9) 0.9560(9) 0.3674(7) 0.050 Uiso 0.533(7) 1 d PDU A 2
H12C H 0.2518 0.9208 0.3718 0.060 Uiso 0.533(7) 1 calc PR A 2
H12D H 0.3316 0.9410 0.4007 0.060 Uiso 0.533(7) 1 calc PR A 2
C13' C 0.2733(10) 1.0496(9) 0.3727(8) 0.050 Uiso 0.533(7) 1 d PDU A 2
H13D H 0.3125 1.0844 0.3714 0.075 Uiso 0.533(7) 1 calc PR A 2
H13E H 0.2634 1.0591 0.4113 0.075 Uiso 0.533(7) 1 calc PR A 2
H13F H 0.2332 1.0652 0.3390 0.075 Uiso 0.533(7) 1 calc PR A 2
C14' C 0.3715(7) 0.9626(10) 0.3101(8) 0.050 Uiso 0.533(7) 1 d PDU A 2
H14C H 0.3958 0.9707 0.3537 0.060 Uiso 0.533(7) 1 calc PR A 2
H14D H 0.3678 1.0193 0.2910 0.060 Uiso 0.533(7) 1 calc PR A 2
C15' C 0.4178(8) 0.9116(11) 0.2846(8) 0.050 Uiso 0.533(7) 1 d PDU A 2
H15D H 0.4570 0.9463 0.2832 0.075 Uiso 0.533(7) 1 calc PR A 2
H15E H 0.3927 0.8930 0.2435 0.075 Uiso 0.533(7) 1 calc PR A 2
H15F H 0.4340 0.8620 0.3103 0.075 Uiso 0.533(7) 1 calc PR A 2
O2 O 0.1486(4) 0.9460(5) 0.2753(4) 0.089(3) Uiso 0.444(9) 1 d PD A 1
C16 C 0.0994(9) 1.0080(11) 0.2824(10) 0.050 Uiso 0.444(9) 1 d PDU A 1
H16A H 0.0725 1.0289 0.2419 0.060 Uiso 0.444(9) 1 calc PR A 1
H16B H 0.1241 1.0569 0.3058 0.060 Uiso 0.444(9) 1 calc PR A 1
C17 C 0.0512(9) 0.9721(13) 0.3144(9) 0.050 Uiso 0.444(9) 1 d PDU A 1
H17A H 0.0777 0.9478 0.3534 0.075 Uiso 0.444(9) 1 calc PR A 1
H17B H 0.0229 0.9279 0.2892 0.075 Uiso 0.444(9) 1 calc PR A 1
H17C H 0.0216 1.0173 0.3215 0.075 Uiso 0.444(9) 1 calc PR A 1
O2' O 0.1486(4) 0.9460(5) 0.2753(4) 0.089(3) Uiso 0.56 1 d PD A 2
C16' C 0.1077(8) 0.9545(9) 0.3159(7) 0.050 Uiso 0.556(9) 1 d PDU A 2
H16C H 0.1334 0.9325 0.3565 0.060 Uiso 0.556(9) 1 calc PR A 2
H16D H 0.0652 0.9209 0.3006 0.060 Uiso 0.556(9) 1 calc PR A 2
C17' C 0.0899(8) 1.0467(9) 0.3211(8) 0.050 Uiso 0.556(9) 1 d PDU A 2
H17D H 0.0603 1.0666 0.2818 0.075 Uiso 0.556(9) 1 calc PR A 2
H17E H 0.1320 1.0805 0.3329 0.075 Uiso 0.556(9) 1 calc PR A 2
H17F H 0.0659 1.0527 0.3518 0.075 Uiso 0.556(9) 1 calc PR A 2
B1 B 0.0199(5) 0.2176(6) -0.0286(5) 0.042(2) Uani 1 1 d . . .
H1B1 H -0.0142 0.1877 -0.0626 0.08(3) Uiso 1 1 calc R . .
C1A C 0.0382(4) 0.3109(6) -0.0557(4) 0.042(2) Uani 1 1 d U . .
C2A C 0.0436(4) 0.3167(6) -0.1140(4) 0.048(2) Uani 1 1 d U . .
C3A C 0.0606(5) 0.3921(8) -0.1412(5) 0.059(3) Uani 1 1 d U . .
C4A C 0.0724(5) 0.4669(7) -0.1054(6) 0.062(3) Uani 1 1 d U . .
C5A C 0.0688(5) 0.4646(6) -0.0459(5) 0.058(3) Uani 1 1 d U . .
C6A C 0.0515(4) 0.3889(6) -0.0239(4) 0.050(2) Uani 1 1 d U . .
F2A F 0.0331(3) 0.2447(4) -0.1511(3) 0.0672(16) Uani 1 1 d . . .
F3A F 0.0658(3) 0.3921(5) -0.1988(3) 0.091(2) Uani 1 1 d . . .
F4A F 0.0903(3) 0.5394(4) -0.1299(3) 0.088(2) Uani 1 1 d . . .
F5A F 0.0833(3) 0.5365(4) -0.0120(3) 0.0809(19) Uani 1 1 d . . .
F6A F 0.0502(3) 0.3922(3) 0.0354(3) 0.0604(14) Uani 1 1 d . . .
C1B C -0.0160(4) 0.2316(5) 0.0267(4) 0.038(2) Uani 1 1 d U . .
C2B C -0.0838(4) 0.2604(5) 0.0119(4) 0.042(2) Uani 1 1 d U . .
C3B C -0.1208(5) 0.2719(6) 0.0545(5) 0.056(3) Uani 1 1 d U . .
C4B C -0.0881(6) 0.2543(7) 0.1157(6) 0.063(3) Uani 1 1 d U . .
C5B C -0.0214(6) 0.2261(7) 0.1335(5) 0.068(3) Uani 1 1 d U . .
C6B C 0.0134(5) 0.2150(6) 0.0884(4) 0.053(2) Uani 1 1 d U . .
F2B F -0.1183(3) 0.2805(4) -0.0474(3) 0.0624(15) Uani 1 1 d . . .
F3B F -0.1868(3) 0.3016(4) 0.0366(3) 0.083(2) Uani 1 1 d . . .
F4B F -0.1233(4) 0.2663(5) 0.1576(3) 0.093(2) Uani 1 1 d . . .
F5B F 0.0121(4) 0.2105(6) 0.1934(3) 0.117(3) Uani 1 1 d . . .
F6B F 0.0805(3) 0.1888(5) 0.1118(2) 0.086(2) Uani 1 1 d . . .
C1C C 0.0913(4) 0.1590(5) -0.0089(4) 0.037(2) Uani 1 1 d U . .
C2C C 0.0908(4) 0.0727(6) -0.0257(4) 0.041(2) Uani 1 1 d U . .
C3C C 0.1506(5) 0.0220(5) -0.0146(4) 0.043(2) Uani 1 1 d U . .
C4C C 0.2139(4) 0.0577(6) 0.0141(4) 0.039(2) Uani 1 1 d U . .
C5C C 0.2182(4) 0.1415(6) 0.0336(4) 0.038(2) Uani 1 1 d U . .
C6C C 0.1575(4) 0.1890(5) 0.0215(4) 0.038(2) Uani 1 1 d U . .
F2C F 0.0297(3) 0.0316(3) -0.0545(3) 0.0605(15) Uani 1 1 d . . .
F3C F 0.1462(3) -0.0620(3) -0.0321(3) 0.0679(16) Uani 1 1 d . . .
F4C F 0.2719(3) 0.0094(4) 0.0245(2) 0.0604(15) Uani 1 1 d . . .
F5C F 0.2800(2) 0.1759(3) 0.0643(2) 0.0558(14) Uani 1 1 d . . .
F6C F 0.1652(2) 0.2723(3) 0.0429(2) 0.0530(13) Uani 1 1 d . . .

loop_
_atom_site_aniso_label
_atom_site_aniso_U_11
_atom_site_aniso_U_22
_atom_site_aniso_U_33
_atom_site_aniso_U_23
_atom_site_aniso_U_13
_atom_site_aniso_U_12
Zr1 0.0630(6) 0.0365(5) 0.0362(5) 0.0055(4) 0.0019(4) -0.0024(4)
C1 0.034(8) 0.036(13) 0.040(11) 0.011(10) -0.012(7) -0.008(8)
C2 0.057(14) 0.044(10) 0.034(9) 0.006(8) -0.003(10) 0.002(10)
C3 0.051(12) 0.049(12) 0.035(11) 0.005(9) 0.013(10) -0.003(10)
C4 0.054(10) 0.040(12) 0.046(11) 0.016(10) -0.002(9) -0.021(10)
C5 0.053(14) 0.020(8) 0.044(10) 0.009(7) -0.001(11) -0.005(9)
C1' 0.044(13) 0.036(15) 0.034(16) 0.000(14) 0.002(12) -0.019(13)
C2' 0.051(18) 0.048(15) 0.033(15) 0.005(12) -0.010(16) -0.020(15)
C3' 0.043(18) 0.036(17) 0.050(17) 0.011(14) -0.003(15) -0.008(14)
C4' 0.052(16) 0.05(2) 0.048(15) 0.011(16) 0.004(13) -0.018(15)
C5' 0.055(19) 0.040(14) 0.036(13) -0.011(12) 0.011(15) -0.016(14)
C6 0.091(14) 0.012(9) 0.070(12) 0.007(9) 0.028(11) -0.025(9)
C7 0.080(14) 0.057(12) 0.053(12) 0.021(10) 0.004(11) -0.035(11)
C8 0.073(13) 0.051(12) 0.060(13) 0.022(11) -0.008(11) -0.026(11)
C9 0.104(14) 0.028(11) 0.070(13) 0.032(10) 0.009(12) 0.020(11)
C10 0.093(13) 0.037(10) 0.083(13) 0.002(11) 0.010(12) 0.004(11)
B1 0.041(6) 0.042(6) 0.035(6) -0.007(5) 0.001(5) 0.000(5)
C1A 0.027(4) 0.048(5) 0.050(6) 0.011(4) 0.009(4) 0.010(4)
C2A 0.039(5) 0.055(6) 0.048(6) 0.001(5) 0.009(4) 0.013(4)
C3A 0.041(5) 0.086(8) 0.056(6) 0.028(6) 0.021(5) 0.013(5)
C4A 0.041(6) 0.056(7) 0.086(8) 0.030(6) 0.013(5) 0.012(5)
C5A 0.044(6) 0.048(6) 0.082(8) 0.006(6) 0.018(5) 0.006(5)
C6A 0.042(5) 0.045(6) 0.057(6) 0.012(5) 0.008(4) 0.007(4)
F2A 0.064(4) 0.086(4) 0.056(3) 0.006(3) 0.025(3) 0.006(3)
F3A 0.081(4) 0.124(6) 0.078(4) 0.038(4) 0.039(4) 0.014(4)
F4A 0.060(4) 0.067(4) 0.138(6) 0.054(4) 0.031(4) 0.008(3)
F5A 0.079(4) 0.038(3) 0.128(6) 0.003(3) 0.034(4) 0.004(3)
F6A 0.079(4) 0.040(3) 0.063(4) -0.005(3) 0.023(3) -0.002(3)
C1B 0.042(5) 0.037(5) 0.038(5) -0.001(4) 0.015(4) -0.007(4)
C2B 0.040(5) 0.029(5) 0.053(6) -0.005(4) 0.006(5) 0.002(4)
C3B 0.045(6) 0.045(6) 0.084(8) -0.014(5) 0.029(6) -0.003(4)
C4B 0.068(7) 0.057(6) 0.082(8) 0.000(6) 0.052(7) 0.005(5)
C5B 0.084(8) 0.077(7) 0.052(7) 0.022(5) 0.036(6) 0.020(6)
C6B 0.055(6) 0.055(6) 0.052(6) 0.015(5) 0.021(5) 0.022(5)
F2B 0.043(3) 0.069(4) 0.062(4) -0.017(3) -0.004(3) 0.011(3)
F3B 0.043(3) 0.092(5) 0.118(5) -0.028(4) 0.028(3) 0.006(3)
F4B 0.113(5) 0.097(5) 0.097(5) 0.012(4) 0.076(5) 0.022(4)
F5B 0.153(7) 0.160(7) 0.057(4) 0.037(5) 0.059(5) 0.066(6)
F6B 0.074(4) 0.138(6) 0.043(3) 0.019(4) 0.013(3) 0.056(4)
C1C 0.045(5) 0.037(5) 0.028(4) 0.005(4) 0.010(4) 0.007(4)
C2C 0.038(5) 0.044(5) 0.039(5) 0.006(4) 0.011(4) -0.004(4)
C3C 0.064(6) 0.029(5) 0.036(5) -0.002(4) 0.017(4) 0.005(4)
C4C 0.034(5) 0.048(5) 0.036(5) 0.008(4) 0.015(4) 0.010(4)
C5C 0.031(5) 0.049(5) 0.031(4) 0.003(4) 0.003(4) 0.004(4)
C6C 0.048(5) 0.033(5) 0.030(4) -0.003(4) 0.008(4) 0.003(4)
F2C 0.051(3) 0.051(3) 0.070(4) -0.002(3) 0.004(3) -0.012(3)
F3C 0.086(4) 0.036(3) 0.079(4) -0.007(3) 0.020(3) 0.005(3)
F4C 0.054(3) 0.067(4) 0.063(4) 0.001(3) 0.021(3) 0.024(3)
F5C 0.039(3) 0.062(3) 0.059(3) 0.001(3) 0.001(2) 0.001(3)
F6C 0.052(3) 0.040(3) 0.055(3) -0.012(2) -0.003(2) 0.004(2)

loop_
_geom_bond_atom_site_label_1
_geom_bond_atom_site_label_2
_geom_bond_distance
_geom_bond_site_symmetry_2
_geom_bond_publ_flag
Zr1 O2 1.884(8) . ?
Zr1 O1 2.209(8) . ?
Zr1 C5' 2.37(3) . ?
Zr1 C1' 2.39(3) . ?
Zr1 C2' 2.42(5) . ?
Zr1 C4' 2.43(4) . ?
Zr1 C10 2.45(2) . ?
Zr1 C3' 2.47(3) . ?
Zr1 C10' 2.47(2) . ?
Zr1 C6 2.48(4) . ?
C1 C2 1.389(13) . ?
C1 C5 1.391(13) . ?
C2 C3 1.395(13) . ?
C3 C4 1.395(13) . ?
C4 C5 1.394(13) . ?
C1' C5' 1.388(14) . ?
C1' C2' 1.397(14) . ?
C2' C3' 1.390(14) . ?
C3' C4' 1.395(14) . ?
C4' C5' 1.389(14) . ?
C6 C7 1.389(14) . ?
C6 C10 1.392(13) . ?
C7 C8 1.390(14) . ?
C8 C9 1.373(14) . ?
C9 C10 1.392(14) . ?
C6' C10' 1.390(13) . ?
C6' C7' 1.393(13) . ?
C7' C8' 1.403(13) . ?
C8' C9' 1.405(13) . ?
C9' C10' 1.374(13) . ?
O1 C14 1.447(13) . ?
O1 C12 1.461(13) . ?
C12 C13 1.461(14) . ?
C14 C15 1.454(15) . ?
C12' C13' 1.498(14) . ?
C14' C15' 1.460(14) . ?
O2 C16 1.418(13) . ?
C16 C17 1.476(15) . ?
C16' C17' 1.482(14) . ?
B1 C1B 1.631(13) . ?
B1 C1C 1.639(12) . ?
B1 C1A 1.651(13) . ?
C1A C2A 1.358(12) . ?
C1A C6A 1.389(13) . ?
C2A F2A 1.373(11) . ?
C2A C3A 1.407(14) . ?
C3A F3A 1.336(11) . ?
C3A C4A 1.391(15) . ?
C4A F4A 1.346(11) . ?
C4A C5A 1.369(15) . ?
C5A F5A 1.332(12) . ?
C5A C6A 1.358(13) . ?
C6A F6A 1.348(11) . ?
C1B C6B 1.367(12) . ?
C1B C2B 1.373(11) . ?
C2B F2B 1.350(10) . ?
C2B C3B 1.390(13) . ?
C3B F3B 1.345(11) . ?
C3B C4B 1.370(14) . ?
C4B C5B 1.347(14) . ?
C4B F4B 1.352(11) . ?
C5B F5B 1.343(12) . ?
C5B C6B 1.408(13) . ?
C6B F6B 1.352(10) . ?
C1C C6C 1.379(11) . ?
C1C C2C 1.386(12) . ?
C2C F2C 1.361(9) . ?
C2C C3C 1.391(12) . ?
C3C F3C 1.354(9) . ?
C3C C4C 1.357(12) . ?
C4C F4C 1.343(9) . ?
C4C C5C 1.364(12) . ?
C5C F5C 1.338(9) . ?
C5C C6C 1.377(11) . ?
C6C F6C 1.368(9) . ?
